data_1000356
loop_
_publ_author_name
'Laligant, Y'

_publ_section_title
;
Crystal structure of the first palladium ammine molybdate:
Pd(NH~3~)~4~(MoO~4~)
;
_journal_coden_ASTM EJSCE5
_journal_name_full
;
European Journal of Solid State Inorganic Chemistry
;
_journal_page_first 1017
_journal_page_last 1023
_journal_volume 30
_journal_year 1993
_chemical_formula_structural '(Pd (N H3)4) (Mo O4)'
_chemical_formula_sum 'H12 Mo N4 O4 Pd'
_chemical_name_systematic 'Tetraamminepalladium molybdate'
_space_group_IT_number 141
_symmetry_cell_setting tetragonal
_symmetry_space_group_name_Hall '-I 4bd 2'
_symmetry_space_group_name_H-M 'I 41/a m d :2'
_cell_angle_alpha 90
_cell_angle_beta 90
_cell_angle_gamma 90
_cell_formula_units_Z 4
_cell_length_a 7.4618(4)
_cell_length_b 7.4618(4)
_cell_length_c 15.5565(10)
_cell_volume 866.2
_refine_ls_R_factor_all 0.02
_cod_original_sg_symbol_H-M 'I 41/a m d Z'
_cod_database_code 1000356

loop_
_symmetry_equiv_pos_as_xyz
x,y,z
x,1/2-y,z
1/4+y,1/4+x,3/4+z
1/4+y,1/4-x,3/4+z
-x,y,z
-x,1/2-y,z
3/4-y,1/4+x,3/4+z
3/4-y,1/4-x,3/4+z
-x,-y,-z
-x,1/2+y,-z
3/4-y,3/4-x,1/4-z
3/4-y,3/4+x,1/4-z
x,-y,-z
x,1/2+y,-z
1/4+y,3/4-x,1/4-z
1/4+y,3/4+x,1/4-z
1/2+x,1/2+y,1/2+z
1/2+x,-y,1/2+z
3/4+y,3/4+x,1/4+z
3/4+y,3/4-x,1/4+z
1/2-x,1/2+y,1/2+z
1/2-x,-y,1/2+z
1/4-y,3/4+x,1/4+z
1/4-y,3/4-x,1/4+z
1/2-x,1/2-y,1/2-z
1/2-x,y,1/2-z
1/4-y,1/4-x,3/4-z
1/4-y,1/4+x,3/4-z
1/2+x,1/2-y,1/2-z
1/2+x,y,1/2-z
3/4+y,1/4-x,3/4-z
3/4+y,1/4+x,3/4-z

loop_
_atom_site_aniso_label
_atom_site_aniso_U_11
_atom_site_aniso_U_12
_atom_site_aniso_U_13
_atom_site_aniso_U_22
_atom_site_aniso_U_23
_atom_site_aniso_U_33
Pd1 0.0136(3) 0. 0. 0.0136(3) 0. 0.0169(6)
Mo1 0.0184(4) 0. 0. 0.0184(4) 0. 0.0222(7)
O1 0.0576(40) 0. 0. 0.0187(24) 0.0045(23) 0.0358(25)
N1 0.0278(24) 0. 0. 0.0178(23) -0.0118(40) 0.0372(24)

loop_
_atom_site_label
_atom_site_type_symbol
_atom_site_symmetry_multiplicity
_atom_site_Wyckoff_symbol
_atom_site_fract_x
_atom_site_fract_y
_atom_site_fract_z
_atom_site_occupancy
_atom_site_attached_hydrogens
_atom_site_calc_flag
Pd1 Pd2+ 4 b 0. 0.25 0.375 1. 0 d
Mo1 Mo6+ 4 a 0. 0.75 0.125 1. 0 d
O1 O2- 16 h 0. 0.4340(7) 0.8108(4) 1. 0 d
N1 N3- 16 h 0. 0.4769(7) 0.6257(6) 1. 0 d
H1 H1+ 16 h 0. 0.366(9) 0.670(5) 1. 0 d
H2 H1+ 32 i 0.137(3) 0.447(9) 0.609(5) 1. 0 d

loop_
_atom_type_symbol
_atom_type_oxidation_number
Pd2+ 2.000
Mo6+ 6.000
O2- -2.000
N3- -3.000
H1+ 1.000
